data_1569876
loop_
_publ_author_name
'Thorwart, Thadd&#xe4;us'
'Greb, Lutz'

_publ_section_title
;
 Reversible C-H bond silylation with a neutral silicon Lewis acid.
;
_journal_issue 40
_journal_name_full 'Chemical science'
_journal_page_first 11237
_journal_page_last 11242
_journal_paper_doi 10.1039/d3sc03488g
_journal_volume 14
_journal_year 2023
_chemical_formula_moiety 'C33 H8 F18 N3 O2 Si, C10 H22 N'
_chemical_formula_sum 'C43 H30 F18 N4 O2 Si'
_chemical_formula_weight 1004.80
_space_group_crystal_system monoclinic
_space_group_IT_number 14
_space_group_name_Hall '-P 2ybc'
_space_group_name_H-M_alt 'P 1 21/c 1'
_atom_sites_solution_hydrogens geom
_atom_sites_solution_primary dual
_audit_creation_date 2022-04-04
_audit_creation_method
;FinalCif V121 by Daniel Kratzert, Freiburg 2023, 
https://dkratzert.de/finalcif.html
;
_audit_update_record
;
2023-07-06 deposited with the CCDC.	2023-09-14 downloaded from the CCDC.
;
_cell_angle_alpha 90
_cell_angle_beta 105.8930(10)
_cell_angle_gamma 90
_cell_formula_units_Z 4
_cell_length_a 19.1013(6)
_cell_length_b 11.5155(3)
_cell_length_c 19.3079(6)
_cell_measurement_reflns_used 9949
_cell_measurement_temperature 100.00
_cell_measurement_theta_max 28.33
_cell_measurement_theta_min 2.66
_cell_volume 4084.6(2)
_computing_cell_refinement 'SAINT V8.40B (?, 2016)'
_computing_data_collection 'Bruker BIS V6.2.15/2021-03-15 && APEX4 2021.10-0'
_computing_data_reduction 'SAINT V8.40B (?, 2016)'
_computing_molecular_graphics 'Olex2 1.5 (Dolomanov et al., 2009)'
_computing_publication_material 'Olex2 1.5 (Dolomanov et al., 2009)'
_computing_structure_refinement 'XL  (Sheldrick, 2008)'
_computing_structure_solution 'SHELXT 2018/2 (Sheldrick, 2018)'
_diffrn_ambient_temperature 100.00
_diffrn_measured_fraction_theta_full 0.991
_diffrn_measured_fraction_theta_max 0.993
_diffrn_measurement_device_type 'Bruker APEX-II CCD'
_diffrn_measurement_method '\f and \w scans'
_diffrn_radiation_type MoK\a
_diffrn_radiation_wavelength 0.71073
_diffrn_reflns_av_R_equivalents 0.0412
_diffrn_reflns_av_unetI/netI 0.0198
_diffrn_reflns_Laue_measured_fraction_full 0.991
_diffrn_reflns_Laue_measured_fraction_max 0.993
_diffrn_reflns_limit_h_max 25
_diffrn_reflns_limit_h_min -25
_diffrn_reflns_limit_k_max 15
_diffrn_reflns_limit_k_min -15
_diffrn_reflns_limit_l_max 25
_diffrn_reflns_limit_l_min -25
_diffrn_reflns_number 106718
_diffrn_reflns_point_group_measured_fraction_full 0.991
_diffrn_reflns_point_group_measured_fraction_max 0.993
_diffrn_reflns_theta_full 25.242
_diffrn_reflns_theta_max 28.356
_diffrn_reflns_theta_min 2.087
_diffrn_source_current 1.4
_diffrn_source_power 0.07
_diffrn_source_voltage 50.0
_diffrn_standards_number 0
_exptl_absorpt_coefficient_mu 0.185
_exptl_absorpt_correction_T_max 0.7457
_exptl_absorpt_correction_T_min 0.6819
_exptl_absorpt_correction_type multi-scan
_exptl_absorpt_process_details
;
SADABS-2016/2 (Bruker,2016/2) was used for absorption correction.
wR2(int) was 0.1177 before and 0.0529 after correction.
The Ratio of minimum to maximum transmission is 0.9144.
The \l/2 correction factor is Not present.
;
_exptl_crystal_colour colourless
_exptl_crystal_colour_primary colourless
_exptl_crystal_density_diffrn 1.634
_exptl_crystal_description block
_exptl_crystal_F_000 2032
_exptl_crystal_size_max 0.412
_exptl_crystal_size_mid 0.383
_exptl_crystal_size_min 0.295
_refine_diff_density_max 0.856
_refine_diff_density_min -0.617
_refine_diff_density_rms 0.055
_refine_ls_extinction_method none
_refine_ls_goodness_of_fit_ref 1.027
_refine_ls_hydrogen_treatment constr
_refine_ls_matrix_type full
_refine_ls_number_parameters 619
_refine_ls_number_reflns 10124
_refine_ls_number_restraints 0
_refine_ls_restrained_S_all 1.027
_refine_ls_R_factor_all 0.0456
_refine_ls_R_factor_gt 0.0425
_refine_ls_shift/su_max 0.001
_refine_ls_shift/su_mean 0.000
_refine_ls_structure_factor_coef Fsqd
_refine_ls_weighting_details 'w=1/[\s^2^(Fo^2^)+(0.0483P)^2^+3.3973P] where P=(Fo^2^+2Fc^2^)/3'
_refine_ls_weighting_scheme calc
_refine_ls_wR_factor_gt 0.1074
_refine_ls_wR_factor_ref 0.1099
_reflns_Friedel_coverage 0.000
_reflns_number_gt 9284
_reflns_number_total 10124
_reflns_threshold_expression 'I > 2\s(I)'
_cod_data_source_file d3sc03488g2.cif
_cod_data_source_block mo_tt620_0m
_cod_depositor_comments 'Adding full bibliography for 1569876.cif.'
_cod_database_code 1569876
_olex2_refinement_description
;
1. Fixed Uiso
 At 1.2 times of:
  All C(H) groups, All C(H,H) groups, All N(H) groups
 At 1.5 times of:
  All C(H,H,H) groups
2.a Ternary CH refined with riding coordinates:
 N00P(H00P)
2.b Secondary CH2 refined with riding coordinates:
 C01P(H01I,H01J), C01U(H01T,H01U), C01V(H01V,H01W)
2.c Aromatic/amide H refined with riding coordinates:
 C00Y(H00Y), C014(H014), C017(H017), C01A(H01A), C01C(H01C)
2.d Idealised Me refined as rotating group:
 C01F(H01B,H01D,H01E), C01N(H01F,H01G,H01H), C01Q(H01K,H01L,H01M), C01R(H01N,
 H01O,H01P), C01T(H01Q,H01R,H01S), C01W(H01X,H01Y,H)
;
_olex2_submission_special_instructions 'No special instructions were received'
_shelx_shelxl_version_number 2019/1
_shelx_space_group_comment
;
The symmetry employed for this shelxl refinement is uniquely defined
by the following loop, which should always be used as a source of
symmetry information in preference to the above space-group names.
They are only intended as comments.
;
_shelx_estimated_absorpt_t_min 0.928
_shelx_estimated_absorpt_t_max 0.947

loop_
_space_group_symop_operation_xyz
'x, y, z'
'-x, y+1/2, -z+1/2'
'-x, -y, -z'
'x, -y-1/2, z-1/2'

loop_
_atom_site_label
_atom_site_type_symbol
_atom_site_fract_x
_atom_site_fract_y
_atom_site_fract_z
_atom_site_U_iso_or_equiv
_atom_site_adp_type
_atom_site_occupancy
_atom_site_site_symmetry_order
_atom_site_calc_flag
_atom_site_refinement_flags_posn
_atom_site_refinement_flags_adp
_atom_site_refinement_flags_occupancy
_atom_site_disorder_assembly
_atom_site_disorder_group
Si01 Si 0.76880(2) 0.53792(3) 0.57946(2) 0.01625(8) Uani 1 1 d . . . . .
F002 F 0.76367(5) 0.42195(8) 0.81602(4) 0.02605(19) Uani 1 1 d . . . . .
F003 F 0.63059(5) 0.34692(8) 0.81763(5) 0.0291(2) Uani 1 1 d . . . . .
F004 F 0.53500(5) 0.45049(9) 0.57298(5) 0.0282(2) Uani 1 1 d . . . . .
F005 F 0.88505(5) 0.68875(8) 0.72451(5) 0.0292(2) Uani 1 1 d . . . . .
F006 F 0.79863(5) 0.19875(8) 0.44931(5) 0.02765(19) Uani 1 1 d . . . . .
F007 F 0.83003(5) 0.28930(8) 0.72572(5) 0.0295(2) Uani 1 1 d . . . . .
F008 F 0.73589(6) 0.19414(9) 0.58436(5) 0.0332(2) Uani 1 1 d . . . . .
F009 F 0.65354(5) 0.48828(9) 0.41051(5) 0.0313(2) Uani 1 1 d . . . . .
F00A F 0.94085(6) 0.14674(9) 0.46595(7) 0.0379(2) Uani 1 1 d . . . . .
F00B F 0.51603(5) 0.36280(10) 0.69831(6) 0.0362(2) Uani 1 1 d . . . . .
O00C O 0.86454(5) 0.53031(9) 0.59360(5) 0.01894(19) Uani 1 1 d . . . . .
O00D O 0.67483(5) 0.52882(9) 0.57261(5) 0.01889(19) Uani 1 1 d . . . . .
F00E F 1.01236(5) 0.47599(10) 0.61468(7) 0.0416(3) Uani 1 1 d . . . . .
F00F F 0.52775(6) 0.37338(11) 0.35828(6) 0.0457(3) Uani 1 1 d . . . . .
F00G F 0.96151(6) 0.24927(10) 0.81802(6) 0.0437(3) Uani 1 1 d . . . . .
F00H F 1.01818(6) 0.64702(11) 0.81409(6) 0.0449(3) Uani 1 1 d . . . . .
F00I F 0.60556(7) 0.08598(11) 0.53661(6) 0.0472(3) Uani 1 1 d . . . . .
F00J F 0.50178(6) 0.17361(12) 0.42266(7) 0.0508(3) Uani 1 1 d . . . . .
F00K F 1.05797(6) 0.42703(13) 0.85966(6) 0.0507(3) Uani 1 1 d . . . . .
F00L F 1.04780(6) 0.28239(11) 0.55023(8) 0.0521(3) Uani 1 1 d . . . . .
N00M N 0.78294(6) 0.51345(10) 0.67584(6) 0.0177(2) Uani 1 1 d . . . . .
N00N N 0.76346(6) 0.40713(10) 0.52608(6) 0.0185(2) Uani 1 1 d . . . . .
N00O N 0.80080(7) 0.84745(11) 0.49448(7) 0.0214(2) Uani 1 1 d . . . . .
N00P N 0.27137(7) 0.38332(12) 0.70117(7) 0.0246(3) Uani 1 1 d . . . . .
H00P H 0.292257 0.400194 0.660068 0.029 Uiso 1 1 calc R U . . .
C00Q C 0.65968(7) 0.48307(12) 0.63053(7) 0.0180(2) Uani 1 1 d . . . . .
C00R C 0.71972(7) 0.47432(12) 0.69184(7) 0.0181(2) Uani 1 1 d . . . . .
C00S C 0.70862(8) 0.43094(12) 0.75479(7) 0.0203(3) Uani 1 1 d . . . . .
C00T C 0.76121(7) 0.68074(12) 0.53465(7) 0.0185(2) Uani 1 1 d . . . . .
C00U C 0.85184(7) 0.49096(13) 0.72413(7) 0.0195(3) Uani 1 1 d . . . . .
C00V C 0.83165(7) 0.36172(12) 0.52710(7) 0.0185(2) Uani 1 1 d . . . . .
C00W C 0.88703(7) 0.43506(12) 0.56682(7) 0.0193(3) Uani 1 1 d . . . . .
C00X C 0.59160(7) 0.44546(13) 0.63252(8) 0.0212(3) Uani 1 1 d . . . . .
C00Y C 0.82095(8) 0.74644(12) 0.53173(7) 0.0201(3) Uani 1 1 d . . . . .
H00Y H 0.870002 0.724071 0.553027 0.024 Uiso 1 1 calc R U . . .
C00Z C 0.69860(7) 0.74843(12) 0.49488(7) 0.0194(3) Uani 1 1 d . . . . .
C010 C 0.58179(8) 0.40028(13) 0.69590(8) 0.0240(3) Uani 1 1 d . . . . .
C011 C 0.72571(8) 0.85114(12) 0.47108(7) 0.0205(3) Uani 1 1 d . . . . .
C012 C 0.69910(7) 0.34285(13) 0.49820(7) 0.0210(3) Uani 1 1 d . . . . .
C013 C 0.63993(8) 0.39296(13) 0.75632(8) 0.0225(3) Uani 1 1 d . . . . .
C014 C 0.62258(8) 0.73290(13) 0.47592(7) 0.0225(3) Uani 1 1 d . . . . .
H014 H 0.602069 0.665291 0.490715 0.027 Uiso 1 1 calc R U . . .
C015 C 0.87492(8) 0.37971(14) 0.74822(8) 0.0240(3) Uani 1 1 d . . . . .
C016 C 0.90234(8) 0.57981(14) 0.74734(8) 0.0234(3) Uani 1 1 d . . . . .
C017 C 0.68121(9) 0.93704(13) 0.43023(8) 0.0255(3) Uani 1 1 d . . . . .
H017 H 0.701091 1.005115 0.415247 0.031 Uiso 1 1 calc R U . . .
C018 C 0.85029(8) 0.26612(12) 0.49282(8) 0.0220(3) Uani 1 1 d . . . . .
C019 C 0.68481(8) 0.23946(14) 0.52877(8) 0.0251(3) Uani 1 1 d . . . . .
C01A C 0.57795(8) 0.81778(14) 0.43526(8) 0.0264(3) Uani 1 1 d . . . . .
H01A H 0.526657 0.807453 0.422498 0.032 Uiso 1 1 calc R U . . .
C01B C 0.95910(8) 0.40765(14) 0.57468(9) 0.0271(3) Uani 1 1 d . . . . .
C01C C 0.60677(9) 0.91821(14) 0.41263(9) 0.0283(3) Uani 1 1 d . . . . .
H01C H 0.574720 0.974369 0.384736 0.034 Uiso 1 1 calc R U . . .
C01D C 0.64390(8) 0.38676(14) 0.44101(8) 0.0254(3) Uani 1 1 d . . . . .
C01E C 0.33892(8) 0.35182(13) 0.76391(8) 0.0237(3) Uani 1 1 d . . . . .
C01F C 0.84942(9) 0.93765(14) 0.48288(9) 0.0278(3) Uani 1 1 d . . . . .
H01B H 0.845547 1.005857 0.511960 0.042 Uiso 1 1 calc R U . . .
H01D H 0.835942 0.959178 0.431825 0.042 Uiso 1 1 calc R U . . .
H01E H 0.899612 0.908841 0.497017 0.042 Uiso 1 1 calc R U . . .
C01G C 0.94291(9) 0.35760(16) 0.79447(9) 0.0308(3) Uani 1 1 d . . . . .
C01H C 0.97134(9) 0.55898(17) 0.79251(8) 0.0308(3) Uani 1 1 d . . . . .
C01I C 0.92321(9) 0.24014(14) 0.50007(9) 0.0279(3) Uani 1 1 d . . . . .
C01J C 0.57829(8) 0.33021(17) 0.41517(9) 0.0320(4) Uani 1 1 d . . . . .
C01K C 0.56551(8) 0.22952(18) 0.44711(10) 0.0357(4) Uani 1 1 d . . . . .
C01L C 0.97704(9) 0.30955(15) 0.54140(11) 0.0328(4) Uani 1 1 d . . . . .
C01M C 0.61860(9) 0.18310(16) 0.50439(9) 0.0323(4) Uani 1 1 d . . . . .
C01N C 0.31784(10) 0.30996(18) 0.83059(9) 0.0374(4) Uani 1 1 d . . . . .
H01F H 0.300820 0.376010 0.853582 0.056 Uiso 1 1 calc R U . . .
H01G H 0.360303 0.274847 0.864564 0.056 Uiso 1 1 calc R U . . .
H01H H 0.278868 0.252163 0.816367 0.056 Uiso 1 1 calc R U . . .
C01O C 0.99132(9) 0.44758(18) 0.81589(9) 0.0345(4) Uani 1 1 d . . . . .
C01P C 0.38688(10) 0.46004(17) 0.77894(9) 0.0372(4) Uani 1 1 d . . . . .
H01I H 0.428686 0.445409 0.821415 0.045 Uiso 1 1 calc R U . . .
H01J H 0.406392 0.474688 0.737234 0.045 Uiso 1 1 calc R U . . .
C01Q C 0.37935(10) 0.25569(16) 0.73635(12) 0.0412(4) Uani 1 1 d . . . . .
H01K H 0.354056 0.181674 0.736446 0.062 Uiso 1 1 calc R U . . .
H01L H 0.429133 0.249724 0.767727 0.062 Uiso 1 1 calc R U . . .
H01M H 0.380823 0.273954 0.687199 0.062 Uiso 1 1 calc R U . . .
C01R C 0.22266(10) 0.2809(2) 0.67558(11) 0.0469(5) Uani 1 1 d . . . . .
H01N H 0.250837 0.217929 0.662094 0.070 Uiso 1 1 calc R U . . .
H01O H 0.182998 0.303469 0.633677 0.070 Uiso 1 1 calc R U . . .
H01P H 0.202325 0.254446 0.714258 0.070 Uiso 1 1 calc R U . . .
C01S C 0.22839(11) 0.49497(19) 0.70760(12) 0.0449(5) Uani 1 1 d . . . . .
C01T C 0.18235(14) 0.4802(2) 0.76083(15) 0.0567(7) Uani 1 1 d . . . . .
H01Q H 0.153549 0.408760 0.749490 0.085 Uiso 1 1 calc R U . . .
H01R H 0.149638 0.546841 0.757029 0.085 Uiso 1 1 calc R U . . .
H01S H 0.214440 0.475385 0.809966 0.085 Uiso 1 1 calc R U . . .
C01U C 0.34677(17) 0.5677(2) 0.79278(14) 0.0629(8) Uani 1 1 d . . . . .
H01T H 0.328803 0.555106 0.835663 0.076 Uiso 1 1 calc R U . . .
H01U H 0.380611 0.634593 0.802637 0.076 Uiso 1 1 calc R U . . .
C01V C 0.28417(15) 0.59392(17) 0.72918(16) 0.0595(7) Uani 1 1 d . . . . .
H01V H 0.303241 0.612247 0.687652 0.071 Uiso 1 1 calc R U . . .
H01W H 0.258948 0.664007 0.739830 0.071 Uiso 1 1 calc R U . . .
C01W C 0.17926(12) 0.5213(3) 0.63317(17) 0.0872(12) Uani 1 1 d . . . . .
H01X H 0.207615 0.517633 0.597914 0.131 Uiso 1 1 calc R U . . .
H01Y H 0.158565 0.599239 0.632823 0.131 Uiso 1 1 calc R U . . .
H H 0.139842 0.464037 0.620661 0.131 Uiso 1 1 calc R U . . .

loop_
_atom_site_aniso_label
_atom_site_aniso_U_11
_atom_site_aniso_U_22
_atom_site_aniso_U_33
_atom_site_aniso_U_23
_atom_site_aniso_U_13
_atom_site_aniso_U_12
Si01 0.01476(16) 0.01919(17) 0.01439(16) 0.00092(13) 0.00330(13) 0.00159(13)
F002 0.0268(4) 0.0348(5) 0.0154(4) 0.0037(3) 0.0037(3) 0.0010(4)
F003 0.0374(5) 0.0301(5) 0.0245(4) 0.0034(4) 0.0163(4) -0.0052(4)
F004 0.0167(4) 0.0409(5) 0.0250(4) -0.0023(4) 0.0022(3) -0.0027(4)
F005 0.0297(5) 0.0246(4) 0.0324(5) -0.0023(4) 0.0072(4) -0.0047(4)
F006 0.0283(4) 0.0224(4) 0.0310(5) -0.0066(4) 0.0061(4) 0.0006(3)
F007 0.0320(5) 0.0218(4) 0.0337(5) 0.0028(4) 0.0074(4) 0.0015(4)
F008 0.0382(5) 0.0333(5) 0.0223(4) 0.0054(4) -0.0013(4) -0.0110(4)
F009 0.0321(5) 0.0338(5) 0.0232(4) 0.0018(4) -0.0007(4) 0.0103(4)
F00A 0.0351(5) 0.0252(5) 0.0598(7) -0.0096(4) 0.0239(5) 0.0042(4)
F00B 0.0265(5) 0.0469(6) 0.0390(5) -0.0019(5) 0.0152(4) -0.0122(4)
O00C 0.0157(4) 0.0216(5) 0.0195(4) -0.0009(4) 0.0048(3) 0.0013(4)
O00D 0.0157(4) 0.0244(5) 0.0164(4) 0.0023(4) 0.0040(3) 0.0014(4)
F00E 0.0162(4) 0.0416(6) 0.0651(7) -0.0184(5) 0.0079(4) -0.0044(4)
F00F 0.0256(5) 0.0592(7) 0.0391(6) -0.0188(5) -0.0134(4) 0.0133(5)
F00G 0.0442(6) 0.0451(6) 0.0390(6) 0.0170(5) 0.0069(5) 0.0231(5)
F00H 0.0302(5) 0.0614(8) 0.0362(6) -0.0091(5) -0.0026(4) -0.0183(5)
F00I 0.0548(7) 0.0488(7) 0.0423(6) -0.0115(5) 0.0209(5) -0.0313(6)
F00J 0.0224(5) 0.0697(8) 0.0585(7) -0.0337(6) 0.0082(5) -0.0187(5)
F00K 0.0247(5) 0.0832(9) 0.0340(6) 0.0091(6) -0.0094(4) 0.0098(5)
F00L 0.0210(5) 0.0449(7) 0.0933(10) -0.0196(6) 0.0205(6) 0.0046(4)
N00M 0.0155(5) 0.0219(5) 0.0151(5) 0.0018(4) 0.0031(4) 0.0005(4)
N00N 0.0155(5) 0.0207(5) 0.0179(5) -0.0010(4) 0.0023(4) 0.0019(4)
N00O 0.0214(6) 0.0196(6) 0.0221(6) 0.0016(4) 0.0038(4) 0.0000(4)
N00P 0.0198(6) 0.0349(7) 0.0193(5) 0.0024(5) 0.0058(4) 0.0008(5)
C00Q 0.0188(6) 0.0184(6) 0.0176(6) -0.0010(5) 0.0061(5) 0.0017(5)
C00R 0.0183(6) 0.0182(6) 0.0179(6) -0.0008(5) 0.0054(5) 0.0005(5)
C00S 0.0223(6) 0.0214(6) 0.0167(6) 0.0000(5) 0.0044(5) 0.0011(5)
C00T 0.0184(6) 0.0206(6) 0.0164(6) 0.0005(5) 0.0044(5) 0.0018(5)
C00U 0.0176(6) 0.0249(7) 0.0151(6) 0.0002(5) 0.0028(5) 0.0017(5)
C00V 0.0180(6) 0.0199(6) 0.0176(6) 0.0033(5) 0.0049(5) 0.0033(5)
C00W 0.0186(6) 0.0203(6) 0.0191(6) 0.0025(5) 0.0053(5) 0.0023(5)
C00X 0.0175(6) 0.0242(7) 0.0211(6) -0.0028(5) 0.0039(5) 0.0001(5)
C00Y 0.0204(6) 0.0203(6) 0.0187(6) 0.0004(5) 0.0039(5) 0.0014(5)
C00Z 0.0207(6) 0.0220(6) 0.0154(6) 0.0000(5) 0.0046(5) 0.0026(5)
C010 0.0211(6) 0.0240(7) 0.0293(7) -0.0029(6) 0.0111(6) -0.0042(5)
C011 0.0219(6) 0.0213(6) 0.0177(6) -0.0005(5) 0.0045(5) 0.0020(5)
C012 0.0179(6) 0.0267(7) 0.0175(6) -0.0052(5) 0.0035(5) 0.0003(5)
C013 0.0289(7) 0.0209(6) 0.0212(6) 0.0006(5) 0.0128(5) -0.0015(5)
C014 0.0202(6) 0.0274(7) 0.0198(6) 0.0015(5) 0.0052(5) 0.0032(5)
C015 0.0235(7) 0.0272(7) 0.0205(6) 0.0027(5) 0.0047(5) 0.0029(6)
C016 0.0225(7) 0.0278(7) 0.0193(6) -0.0010(5) 0.0045(5) -0.0006(6)
C017 0.0288(7) 0.0223(7) 0.0239(7) 0.0031(5) 0.0049(6) 0.0033(6)
C018 0.0229(7) 0.0197(6) 0.0232(6) 0.0006(5) 0.0061(5) 0.0006(5)
C019 0.0239(7) 0.0318(8) 0.0184(6) -0.0048(6) 0.0037(5) -0.0054(6)
C01A 0.0197(6) 0.0322(8) 0.0259(7) 0.0021(6) 0.0036(5) 0.0048(6)
C01B 0.0177(6) 0.0269(7) 0.0369(8) -0.0029(6) 0.0075(6) -0.0005(5)
C01C 0.0278(7) 0.0276(7) 0.0265(7) 0.0051(6) 0.0024(6) 0.0084(6)
C01D 0.0209(6) 0.0328(8) 0.0204(6) -0.0072(6) 0.0021(5) 0.0045(6)
C01E 0.0216(6) 0.0257(7) 0.0214(6) 0.0057(5) 0.0020(5) -0.0004(5)
C01F 0.0272(7) 0.0223(7) 0.0320(8) 0.0048(6) 0.0046(6) -0.0040(6)
C01G 0.0284(8) 0.0390(9) 0.0237(7) 0.0088(6) 0.0048(6) 0.0124(7)
C01H 0.0221(7) 0.0462(10) 0.0211(7) -0.0044(6) 0.0011(6) -0.0069(7)
C01I 0.0284(7) 0.0214(7) 0.0378(8) -0.0013(6) 0.0155(6) 0.0051(6)
C01J 0.0195(7) 0.0445(9) 0.0272(7) -0.0163(7) -0.0016(6) 0.0057(6)
C01K 0.0179(7) 0.0542(11) 0.0348(8) -0.0255(8) 0.0068(6) -0.0097(7)
C01L 0.0194(7) 0.0309(8) 0.0509(10) -0.0031(7) 0.0142(7) 0.0041(6)
C01M 0.0319(8) 0.0393(9) 0.0290(8) -0.0123(7) 0.0136(6) -0.0148(7)
C01N 0.0397(9) 0.0447(10) 0.0266(8) 0.0156(7) 0.0069(7) -0.0022(8)
C01O 0.0210(7) 0.0574(11) 0.0206(7) 0.0043(7) -0.0020(6) 0.0073(7)
C01P 0.0381(9) 0.0424(10) 0.0258(8) 0.0019(7) -0.0003(7) -0.0170(8)
C01Q 0.0354(9) 0.0296(9) 0.0651(13) 0.0119(8) 0.0249(9) 0.0079(7)
C01R 0.0316(9) 0.0744(15) 0.0372(9) -0.0241(10) 0.0137(8) -0.0262(9)
C01S 0.0405(10) 0.0465(11) 0.0600(12) 0.0304(9) 0.0347(9) 0.0246(8)
C01T 0.0639(14) 0.0436(11) 0.0860(17) 0.0246(11) 0.0600(14) 0.0234(10)
C01U 0.108(2) 0.0358(11) 0.0615(14) -0.0237(10) 0.0517(15) -0.0337(13)
C01V 0.0830(17) 0.0247(9) 0.0974(19) 0.0152(10) 0.0698(16) 0.0139(10)
C01W 0.0303(10) 0.144(3) 0.095(2) 0.091(2) 0.0303(12) 0.0363(14)

loop_
_atom_type_symbol
_atom_type_description
_atom_type_scat_dispersion_real
_atom_type_scat_dispersion_imag
_atom_type_scat_source
C C 0.0033 0.0016 'International Tables Vol C Tables 4.2.6.8 and 6.1.1.4'
H H 0.0000 0.0000 'International Tables Vol C Tables 4.2.6.8 and 6.1.1.4'
F F 0.0171 0.0103 'International Tables Vol C Tables 4.2.6.8 and 6.1.1.4'
N N 0.0061 0.0033 'International Tables Vol C Tables 4.2.6.8 and 6.1.1.4'
O O 0.0106 0.0060 'International Tables Vol C Tables 4.2.6.8 and 6.1.1.4'
Si Si 0.0817 0.0704 'International Tables Vol C Tables 4.2.6.8 and 6.1.1.4'

loop_
_exptl_crystal_face_index_h
_exptl_crystal_face_index_k
_exptl_crystal_face_index_l
_exptl_crystal_face_perp_dist
-4.00 4.00 5.00 0.0960
-3.00 0.00 -1.00 0.1900
-3.00 -5.00 3.00 0.2020
-2.00 4.00 1.00 0.1060
-2.00 -1.00 -1.00 0.1720
-1.00 -1.00 3.00 0.1920
0.00 1.00 2.00 0.1660
1.00 0.00 -4.00 0.2050
2.00 3.00 -4.00 0.1700
3.00 -5.00 -1.00 0.1840
3.00 0.00 1.00 0.1740
4.00 -1.00 1.00 0.1770
4.00 3.00 2.00 0.1810
4.00 -4.00 -5.00 0.1450
5.00 -1.00 1.00 0.1730
5.00 0.00 -3.00 0.1480

loop_
_geom_angle_atom_site_label_1
_geom_angle_atom_site_label_2
_geom_angle_atom_site_label_3
_geom_angle
_geom_angle_site_symmetry_1
_geom_angle_site_symmetry_3
_geom_angle_publ_flag
O00C Si01 N00M 88.68(5) . . ?
O00C Si01 N00N 86.65(5) . . ?
O00C Si01 C00T 93.53(6) . . ?
O00D Si01 O00C 172.39(5) . . ?
O00D Si01 N00M 86.04(5) . . ?
O00D Si01 N00N 90.59(5) . . ?
O00D Si01 C00T 94.01(6) . . ?
N00M Si01 C00T 125.84(6) . . ?
N00N Si01 N00M 114.88(6) . . ?
N00N Si01 C00T 119.28(6) . . ?
C00W O00C Si01 114.13(9) . . ?
C00Q O00D Si01 114.13(8) . . ?
C00R N00M Si01 112.23(9) . . ?
C00R N00M C00U 119.94(11) . . ?
C00U N00M Si01 123.46(9) . . ?
C00V N00N Si01 113.30(9) . . ?
C00V N00N C012 121.37(12) . . ?
C012 N00N Si01 124.13(9) . . ?
C00Y N00O C011 108.42(12) . . ?
C00Y N00O C01F 126.21(12) . . ?
C011 N00O C01F 125.35(12) . . ?
C01E N00P H00P 103.8 . . ?
C01R N00P H00P 103.8 . . ?
C01R N00P C01E 112.43(14) . . ?
C01R N00P C01S 112.62(15) . . ?
C01S N00P H00P 103.8 . . ?
C01S N00P C01E 118.50(14) . . ?
O00D C00Q C00R 114.72(12) . . ?
O00D C00Q C00X 124.59(12) . . ?
C00X C00Q C00R 120.69(13) . . ?
N00M C00R C00Q 110.15(11) . . ?
C00S C00R N00M 131.23(13) . . ?
C00S C00R C00Q 118.62(12) . . ?
F002 C00S C00R 121.71(13) . . ?
F002 C00S C013 117.96(12) . . ?
C00R C00S C013 120.32(13) . . ?
C00Y C00T Si01 123.15(10) . . ?
C00Y C00T C00Z 104.66(12) . . ?
C00Z C00T Si01 132.17(11) . . ?
C015 C00U N00M 122.78(13) . . ?
C015 C00U C016 116.11(13) . . ?
C016 C00U N00M 121.02(13) . . ?
N00N C00V C00W 109.99(12) . . ?
C018 C00V N00N 130.76(13) . . ?
C018 C00V C00W 119.09(13) . . ?
O00C C00W C00V 115.57(12) . . ?
O00C C00W C01B 124.30(13) . . ?
C01B C00W C00V 120.11(13) . . ?
F004 C00X C00Q 120.31(13) . . ?
F004 C00X C010 119.86(13) . . ?
C00Q C00X C010 119.82(13) . . ?
N00O C00Y C00T 111.75(12) . . ?
N00O C00Y H00Y 124.1 . . ?
C00T C00Y H00Y 124.1 . . ?
C011 C00Z C00T 107.29(12) . . ?
C014 C00Z C00T 135.07(13) . . ?
C014 C00Z C011 117.64(13) . . ?
F00B C010 C00X 120.31(14) . . ?
F00B C010 C013 119.83(13) . . ?
C013 C010 C00X 119.85(13) . . ?
N00O C011 C00Z 107.89(12) . . ?
N00O C011 C017 128.50(14) . . ?
C017 C011 C00Z 123.61(13) . . ?
C019 C012 N00N 122.70(13) . . ?
C019 C012 C01D 116.93(13) . . ?
C01D C012 N00N 120.18(14) . . ?
F003 C013 C00S 119.55(13) . . ?
F003 C013 C010 119.79(13) . . ?
C010 C013 C00S 120.66(13) . . ?
C00Z C014 H014 120.4 . . ?
C01A C014 C00Z 119.13(14) . . ?
C01A C014 H014 120.4 . . ?
F007 C015 C00U 119.30(13) . . ?
F007 C015 C01G 118.00(14) . . ?
C01G C015 C00U 122.70(15) . . ?
F005 C016 C00U 119.66(13) . . ?
F005 C016 C01H 118.32(14) . . ?
C01H C016 C00U 122.00(15) . . ?
C011 C017 H017 121.6 . . ?
C01C C017 C011 116.87(14) . . ?
C01C C017 H017 121.6 . . ?
F006 C018 C00V 121.02(13) . . ?
F006 C018 C01I 118.59(13) . . ?
C00V C018 C01I 120.33(14) . . ?
F008 C019 C012 119.25(13) . . ?
F008 C019 C01M 119.07(15) . . ?
C01M C019 C012 121.67(15) . . ?
C014 C01A H01A 119.2 . . ?
C014 C01A C01C 121.60(14) . . ?
C01C C01A H01A 119.2 . . ?
F00E C01B C00W 120.18(14) . . ?
F00E C01B C01L 119.77(13) . . ?
C00W C01B C01L 120.05(14) . . ?
C017 C01C C01A 121.15(14) . . ?
C017 C01C H01C 119.4 . . ?
C01A C01C H01C 119.4 . . ?
F009 C01D C012 119.81(13) . . ?
F009 C01D C01J 118.18(14) . . ?
C01J C01D C012 122.00(16) . . ?
C01N C01E N00P 112.14(13) . . ?
C01P C01E N00P 106.56(12) . . ?
C01P C01E C01N 112.35(14) . . ?
C01Q C01E N00P 106.82(13) . . ?
C01Q C01E C01N 109.87(14) . . ?
C01Q C01E C01P 108.88(14) . . ?
N00O C01F H01B 109.5 . . ?
N00O C01F H01D 109.5 . . ?
N00O C01F H01E 109.5 . . ?
H01B C01F H01D 109.5 . . ?
H01B C01F H01E 109.5 . . ?
H01D C01F H01E 109.5 . . ?
F00G C01G C015 120.30(16) . . ?
F00G C01G C01O 120.31(15) . . ?
C01O C01G C015 119.39(15) . . ?
F00H C01H C016 120.18(16) . . ?
F00H C01H C01O 120.03(15) . . ?
C01O C01H C016 119.79(15) . . ?
F00A C01I C018 119.85(14) . . ?
F00A C01I C01L 119.99(14) . . ?
C01L C01I C018 120.16(14) . . ?
F00F C01J C01D 119.96(18) . . ?
F00F C01J C01K 120.39(15) . . ?
C01K C01J C01D 119.64(15) . . ?
F00J C01K C01J 120.32(17) . . ?
F00J C01K C01M 119.33(19) . . ?
C01J C01K C01M 120.34(15) . . ?
F00L C01L C01B 119.67(15) . . ?
F00L C01L C01I 120.17(15) . . ?
C01I C01L C01B 120.16(14) . . ?
F00I C01M C019 120.24(16) . . ?
F00I C01M C01K 120.35(15) . . ?
C019 C01M C01K 119.40(17) . . ?
C01E C01N H01F 109.5 . . ?
C01E C01N H01G 109.5 . . ?
C01E C01N H01H 109.5 . . ?
H01F C01N H01G 109.5 . . ?
H01F C01N H01H 109.5 . . ?
H01G C01N H01H 109.5 . . ?
F00K C01O C01G 120.03(17) . . ?
F00K C01O C01H 120.00(17) . . ?
C01G C01O C01H 119.97(14) . . ?
C01E C01P H01I 108.9 . . ?
C01E C01P H01J 108.9 . . ?
H01I C01P H01J 107.7 . . ?
C01U C01P C01E 113.22(16) . . ?
C01U C01P H01I 108.9 . . ?
C01U C01P H01J 108.9 . . ?
C01E C01Q H01K 109.5 . . ?
C01E C01Q H01L 109.5 . . ?
C01E C01Q H01M 109.5 . . ?
H01K C01Q H01L 109.5 . . ?
H01K C01Q H01M 109.5 . . ?
H01L C01Q H01M 109.5 . . ?
N00P C01R H01N 109.5 . . ?
N00P C01R H01O 109.5 . . ?
N00P C01R H01P 109.5 . . ?
H01N C01R H01O 109.5 . . ?
H01N C01R H01P 109.5 . . ?
H01O C01R H01P 109.5 . . ?
C01T C01S N00P 112.03(14) . . ?
C01T C01S C01V 112.5(2) . . ?
C01V C01S N00P 107.08(15) . . ?
C01W C01S N00P 107.1(2) . . ?
C01W C01S C01T 109.73(18) . . ?
C01W C01S C01V 108.2(2) . . ?
C01S C01T H01Q 109.5 . . ?
C01S C01T H01R 109.5 . . ?
C01S C01T H01S 109.5 . . ?
H01Q C01T H01R 109.5 . . ?
H01Q C01T H01S 109.5 . . ?
H01R C01T H01S 109.5 . . ?
C01P C01U H01T 109.6 . . ?
C01P C01U H01U 109.6 . . ?
H01T C01U H01U 108.1 . . ?
C01V C01U C01P 110.46(17) . . ?
C01V C01U H01T 109.6 . . ?
C01V C01U H01U 109.6 . . ?
C01S C01V H01V 108.7 . . ?
C01S C01V H01W 108.7 . . ?
C01U C01V C01S 114.39(17) . . ?
C01U C01V H01V 108.7 . . ?
C01U C01V H01W 108.7 . . ?
H01V C01V H01W 107.6 . . ?
C01S C01W H01X 109.5 . . ?
C01S C01W H01Y 109.5 . . ?
C01S C01W H 109.5 . . ?
H01X C01W H01Y 109.5 . . ?
H01X C01W H 109.5 . . ?
H01Y C01W H 109.5 . . ?

loop_
_geom_bond_atom_site_label_1
_geom_bond_atom_site_label_2
_geom_bond_distance
_geom_bond_site_symmetry_2
_geom_bond_publ_flag
Si01 O00C 1.7756(10) . ?
Si01 O00D 1.7664(10) . ?
Si01 N00M 1.8276(12) . ?
Si01 N00N 1.8121(12) . ?
Si01 C00T 1.8455(14) . ?
F002 C00S 1.3540(16) . ?
F003 C013 1.3528(16) . ?
F004 C00X 1.3465(16) . ?
F005 C016 1.3407(18) . ?
F006 C018 1.3518(17) . ?
F007 C015 1.3430(18) . ?
F008 C019 1.3427(18) . ?
F009 C01D 1.344(2) . ?
F00A C01I 1.3512(18) . ?
F00B C010 1.3408(17) . ?
O00C C00W 1.3330(17) . ?
O00D C00Q 1.3377(16) . ?
F00E C01B 1.3494(18) . ?
F00F C01J 1.3434(19) . ?
F00G C01G 1.342(2) . ?
F00H C01H 1.341(2) . ?
F00I C01M 1.336(2) . ?
F00J C01K 1.3435(18) . ?
F00K C01O 1.3423(17) . ?
F00L C01L 1.3519(18) . ?
N00M C00R 1.4004(17) . ?
N00M C00U 1.4129(17) . ?
N00N C00V 1.3986(17) . ?
N00N C012 1.4095(18) . ?
N00O C00Y 1.3662(18) . ?
N00O C011 1.3813(18) . ?
N00O C01F 1.4511(19) . ?
N00P H00P 1.0000 . ?
N00P C01E 1.5517(18) . ?
N00P C01R 1.499(2) . ?
N00P C01S 1.549(2) . ?
C00Q C00R 1.4083(18) . ?
C00Q C00X 1.3812(19) . ?
C00R C00S 1.3830(19) . ?
C00S C013 1.391(2) . ?
C00T C00Y 1.3831(19) . ?
C00T C00Z 1.4575(18) . ?
C00U C015 1.393(2) . ?
C00U C016 1.393(2) . ?
C00V C00W 1.4058(19) . ?
C00V C018 1.3806(19) . ?
C00W C01B 1.3795(19) . ?
C00X C010 1.389(2) . ?
C00Y H00Y 0.9500 . ?
C00Z C011 1.417(2) . ?
C00Z C014 1.4083(19) . ?
C010 C013 1.375(2) . ?
C011 C017 1.399(2) . ?
C012 C019 1.389(2) . ?
C012 C01D 1.396(2) . ?
C014 H014 0.9500 . ?
C014 C01A 1.390(2) . ?
C015 C01G 1.383(2) . ?
C016 C01H 1.388(2) . ?
C017 H017 0.9500 . ?
C017 C01C 1.385(2) . ?
C018 C01I 1.394(2) . ?
C019 C01M 1.384(2) . ?
C01A H01A 0.9500 . ?
C01A C01C 1.401(2) . ?
C01B C01L 1.388(2) . ?
C01C H01C 0.9500 . ?
C01D C01J 1.379(2) . ?
C01E C01N 1.528(2) . ?
C01E C01P 1.527(2) . ?
C01E C01Q 1.527(2) . ?
C01F H01B 0.9800 . ?
C01F H01D 0.9800 . ?
C01F H01E 0.9800 . ?
C01G C01O 1.375(3) . ?
C01H C01O 1.379(3) . ?
C01I C01L 1.372(2) . ?
C01J C01K 1.366(3) . ?
C01K C01M 1.387(3) . ?
C01N H01F 0.9800 . ?
C01N H01G 0.9800 . ?
C01N H01H 0.9800 . ?
C01P H01I 0.9900 . ?
C01P H01J 0.9900 . ?
C01P C01U 1.519(3) . ?
C01Q H01K 0.9800 . ?
C01Q H01L 0.9800 . ?
C01Q H01M 0.9800 . ?
C01R H01N 0.9800 . ?
C01R H01O 0.9800 . ?
C01R H01P 0.9800 . ?
C01S C01T 1.534(2) . ?
C01S C01V 1.537(4) . ?
C01S C01W 1.516(3) . ?
C01T H01Q 0.9800 . ?
C01T H01R 0.9800 . ?
C01T H01S 0.9800 . ?
C01U H01T 0.9900 . ?
C01U H01U 0.9900 . ?
C01U C01V 1.492(4) . ?
C01V H01V 0.9900 . ?
C01V H01W 0.9900 . ?
C01W H01X 0.9800 . ?
C01W H01Y 0.9800 . ?
C01W H 0.9800 . ?

loop_
_geom_torsion_atom_site_label_1
_geom_torsion_atom_site_label_2
_geom_torsion_atom_site_label_3
_geom_torsion_atom_site_label_4
_geom_torsion
_geom_torsion_site_symmetry_1
_geom_torsion_site_symmetry_2
_geom_torsion_site_symmetry_3
_geom_torsion_site_symmetry_4
_geom_torsion_publ_flag
Si01 O00C C00W C00V 4.98(15) . . . . ?
Si01 O00C C00W C01B -176.43(12) . . . . ?
Si01 O00D C00Q C00R 13.36(15) . . . . ?
Si01 O00D C00Q C00X -166.21(11) . . . . ?
Si01 N00M C00R C00Q -9.72(14) . . . . ?
Si01 N00M C00R C00S 170.03(13) . . . . ?
Si01 N00M C00U C015 -100.55(15) . . . . ?
Si01 N00M C00U C016 75.96(16) . . . . ?
Si01 N00N C00V C00W -3.38(14) . . . . ?
Si01 N00N C00V C018 -178.63(13) . . . . ?
Si01 N00N C012 C019 -102.83(15) . . . . ?
Si01 N00N C012 C01D 72.06(16) . . . . ?
Si01 C00T C00Y N00O 178.88(10) . . . . ?
Si01 C00T C00Z C011 -178.67(11) . . . . ?
Si01 C00T C00Z C014 0.3(2) . . . . ?
F002 C00S C013 F003 -1.2(2) . . . . ?
F002 C00S C013 C010 179.74(13) . . . . ?
F004 C00X C010 F00B -0.7(2) . . . . ?
F004 C00X C010 C013 178.68(13) . . . . ?
F005 C016 C01H F00H 2.0(2) . . . . ?
F005 C016 C01H C01O -178.82(14) . . . . ?
F006 C018 C01I F00A -2.3(2) . . . . ?
F006 C018 C01I C01L 177.27(15) . . . . ?
F007 C015 C01G F00G -2.7(2) . . . . ?
F007 C015 C01G C01O 177.09(14) . . . . ?
F008 C019 C01M F00I 1.0(2) . . . . ?
F008 C019 C01M C01K 179.86(14) . . . . ?
F009 C01D C01J F00F 3.8(2) . . . . ?
F009 C01D C01J C01K -177.07(14) . . . . ?
F00A C01I C01L F00L -2.4(3) . . . . ?
F00A C01I C01L C01B 177.96(16) . . . . ?
F00B C010 C013 F003 0.7(2) . . . . ?
F00B C010 C013 C00S 179.73(13) . . . . ?
O00C Si01 N00M C00R -160.60(10) . . . . ?
O00C Si01 N00M C00U -4.19(12) . . . . ?
O00C Si01 N00N C00V 4.98(10) . . . . ?
O00C Si01 N00N C012 172.57(12) . . . . ?
O00C Si01 C00T C00Y -8.35(12) . . . . ?
O00C Si01 C00T C00Z 169.79(13) . . . . ?
O00C C00W C01B F00E 3.6(2) . . . . ?
O00C C00W C01B C01L -176.42(15) . . . . ?
O00D Si01 N00M C00R 13.91(10) . . . . ?
O00D Si01 N00M C00U 170.32(12) . . . . ?
O00D Si01 N00N C00V -167.92(10) . . . . ?
O00D Si01 N00N C012 -0.33(12) . . . . ?
O00D Si01 C00T C00Y 170.58(12) . . . . ?
O00D Si01 C00T C00Z -11.28(14) . . . . ?
O00D C00Q C00R N00M -1.97(17) . . . . ?
O00D C00Q C00R C00S 178.24(12) . . . . ?
O00D C00Q C00X F004 1.8(2) . . . . ?
O00D C00Q C00X C010 -179.37(13) . . . . ?
F00E C01B C01L F00L 1.0(3) . . . . ?
F00E C01B C01L C01I -179.40(16) . . . . ?
F00F C01J C01K F00J -1.1(2) . . . . ?
F00F C01J C01K C01M 177.97(15) . . . . ?
F00G C01G C01O F00K 1.1(3) . . . . ?
F00G C01G C01O C01H -178.82(15) . . . . ?
F00H C01H C01O F00K -0.7(3) . . . . ?
F00H C01H C01O C01G 179.16(15) . . . . ?
F00J C01K C01M F00I -2.4(2) . . . . ?
F00J C01K C01M C019 178.80(14) . . . . ?
N00M Si01 O00C C00W 109.47(10) . . . . ?
N00M Si01 O00D C00Q -15.26(10) . . . . ?
N00M Si01 N00N C00V -82.01(10) . . . . ?
N00M Si01 N00N C012 85.58(12) . . . . ?
N00M Si01 C00T C00Y 82.57(13) . . . . ?
N00M Si01 C00T C00Z -99.29(14) . . . . ?
N00M C00R C00S F002 1.4(2) . . . . ?
N00M C00R C00S C013 -177.41(14) . . . . ?
N00M C00U C015 F007 -0.8(2) . . . . ?
N00M C00U C015 C01G 178.79(14) . . . . ?
N00M C00U C016 F005 1.1(2) . . . . ?
N00M C00U C016 C01H -177.44(13) . . . . ?
N00N Si01 O00C C00W -5.55(9) . . . . ?
N00N Si01 O00D C00Q 99.63(10) . . . . ?
N00N Si01 N00M C00R -74.90(10) . . . . ?
N00N Si01 N00M C00U 81.50(12) . . . . ?
N00N Si01 C00T C00Y -96.49(12) . . . . ?
N00N Si01 C00T C00Z 81.65(14) . . . . ?
N00N C00V C00W O00C -0.96(17) . . . . ?
N00N C00V C00W C01B -179.61(13) . . . . ?
N00N C00V C018 F006 0.4(2) . . . . ?
N00N C00V C018 C01I 177.57(14) . . . . ?
N00N C012 C019 F008 -4.4(2) . . . . ?
N00N C012 C019 C01M 174.23(14) . . . . ?
N00N C012 C01D F009 2.8(2) . . . . ?
N00N C012 C01D C01J -175.80(13) . . . . ?
N00O C011 C017 C01C 178.70(14) . . . . ?
N00P C01E C01P C01U 54.03(19) . . . . ?
N00P C01S C01V C01U -51.1(2) . . . . ?
C00Q C00R C00S F002 -178.90(12) . . . . ?
C00Q C00R C00S C013 2.3(2) . . . . ?
C00Q C00X C010 F00B -179.56(13) . . . . ?
C00Q C00X C010 C013 -0.1(2) . . . . ?
C00R N00M C00U C015 54.14(19) . . . . ?
C00R N00M C00U C016 -129.36(14) . . . . ?
C00R C00Q C00X F004 -177.73(12) . . . . ?
C00R C00Q C00X C010 1.1(2) . . . . ?
C00R C00S C013 F003 177.64(13) . . . . ?
C00R C00S C013 C010 -1.4(2) . . . . ?
C00T Si01 O00C C00W -124.71(10) . . . . ?
C00T Si01 O00D C00Q -140.96(10) . . . . ?
C00T Si01 N00M C00R 106.00(10) . . . . ?
C00T Si01 N00M C00U -97.59(12) . . . . ?
C00T Si01 N00N C00V 97.15(10) . . . . ?
C00T Si01 N00N C012 -95.26(12) . . . . ?
C00T C00Z C011 N00O 0.16(15) . . . . ?
C00T C00Z C011 C017 179.29(13) . . . . ?
C00T C00Z C014 C01A -178.93(15) . . . . ?
C00U N00M C00R C00Q -167.06(12) . . . . ?
C00U N00M C00R C00S 12.7(2) . . . . ?
C00U C015 C01G F00G 177.70(14) . . . . ?
C00U C015 C01G C01O -2.5(2) . . . . ?
C00U C016 C01H F00H -179.49(14) . . . . ?
C00U C016 C01H C01O -0.3(2) . . . . ?
C00V N00N C012 C019 63.80(19) . . . . ?
C00V N00N C012 C01D -121.31(15) . . . . ?
C00V C00W C01B F00E -177.90(14) . . . . ?
C00V C00W C01B C01L 2.1(2) . . . . ?
C00V C018 C01I F00A -179.62(14) . . . . ?
C00V C018 C01I C01L 0.0(2) . . . . ?
C00W C00V C018 F006 -174.54(12) . . . . ?
C00W C00V C018 C01I 2.7(2) . . . . ?
C00W C01B C01L F00L -179.03(16) . . . . ?
C00W C01B C01L C01I 0.6(3) . . . . ?
C00X C00Q C00R N00M 177.62(12) . . . . ?
C00X C00Q C00R C00S -2.2(2) . . . . ?
C00X C010 C013 F003 -178.76(13) . . . . ?
C00X C010 C013 C00S 0.3(2) . . . . ?
C00Y N00O C011 C00Z 0.02(15) . . . . ?
C00Y N00O C011 C017 -179.05(14) . . . . ?
C00Y C00T C00Z C011 -0.28(15) . . . . ?
C00Y C00T C00Z C014 178.69(15) . . . . ?
C00Z C00T C00Y N00O 0.31(16) . . . . ?
C00Z C011 C017 C01C -0.2(2) . . . . ?
C00Z C014 C01A C01C 0.1(2) . . . . ?
C011 N00O C00Y C00T -0.21(16) . . . . ?
C011 C00Z C014 C01A 0.0(2) . . . . ?
C011 C017 C01C C01A 0.3(2) . . . . ?
C012 N00N C00V C00W -171.35(12) . . . . ?
C012 N00N C00V C018 13.4(2) . . . . ?
C012 C019 C01M F00I -177.57(14) . . . . ?
C012 C019 C01M C01K 1.3(2) . . . . ?
C012 C01D C01J F00F -177.50(13) . . . . ?
C012 C01D C01J C01K 1.6(2) . . . . ?
C014 C00Z C011 N00O -179.01(12) . . . . ?
C014 C00Z C011 C017 0.1(2) . . . . ?
C014 C01A C01C C017 -0.2(2) . . . . ?
C015 C00U C016 F005 177.79(13) . . . . ?
C015 C00U C016 C01H -0.7(2) . . . . ?
C015 C01G C01O F00K -178.74(15) . . . . ?
C015 C01G C01O C01H 1.4(3) . . . . ?
C016 C00U C015 F007 -177.46(13) . . . . ?
C016 C00U C015 C01G 2.1(2) . . . . ?
C016 C01H C01O F00K -179.92(15) . . . . ?
C016 C01H C01O C01G 0.0(3) . . . . ?
C018 C00V C00W O00C 174.93(12) . . . . ?
C018 C00V C00W C01B -3.7(2) . . . . ?
C018 C01I C01L F00L 177.97(16) . . . . ?
C018 C01I C01L C01B -1.7(3) . . . . ?
C019 C012 C01D F009 178.03(13) . . . . ?
C019 C012 C01D C01J -0.6(2) . . . . ?
C01D C012 C019 F008 -179.41(13) . . . . ?
C01D C012 C019 C01M -0.8(2) . . . . ?
C01D C01J C01K F00J 179.82(14) . . . . ?
C01D C01J C01K C01M -1.1(2) . . . . ?
C01E N00P C01S C01T -74.2(2) . . . . ?
C01E N00P C01S C01V 49.57(19) . . . . ?
C01E N00P C01S C01W 165.40(15) . . . . ?
C01E C01P C01U C01V -59.8(2) . . . . ?
C01F N00O C00Y C00T 178.17(14) . . . . ?
C01F N00O C011 C00Z -178.38(13) . . . . ?
C01F N00O C011 C017 2.5(2) . . . . ?
C01J C01K C01M F00I 178.57(15) . . . . ?
C01J C01K C01M C019 -0.3(2) . . . . ?
C01N C01E C01P C01U -69.1(2) . . . . ?
C01P C01U C01V C01S 58.1(2) . . . . ?
C01Q C01E C01P C01U 168.91(17) . . . . ?
C01R N00P C01E C01N -62.36(18) . . . . ?
C01R N00P C01E C01P 174.33(14) . . . . ?
C01R N00P C01E C01Q 58.06(16) . . . . ?
C01R N00P C01S C01T 59.9(2) . . . . ?
C01R N00P C01S C01V -176.28(16) . . . . ?
C01R N00P C01S C01W -60.44(19) . . . . ?
C01S N00P C01E C01N 71.88(18) . . . . ?
C01S N00P C01E C01P -51.43(17) . . . . ?
C01S N00P C01E C01Q -167.70(13) . . . . ?
C01T C01S C01V C01U 72.4(2) . . . . ?
C01W C01S C01V C01U -166.2(2) . . . . ?
